data_7217733
loop_
_publ_author_name
'Iyer, Parameswar K.'
'Bhim Raju, Telugu'
'Gopikrishna, Peddaboodi'

_publ_section_title
;
 Highly Efficient and Facile Alkylation of 4H-Cyclopenta
 [2,1-b:3,4-b&#x2019;]dithiophene in Water
;
_journal_name_full 'RSC Advances'
_journal_paper_doi 10.1039/C4RA08119F
_journal_year 2014
_chemical_formula_moiety 'C14 H12 Br2 S2'
_chemical_formula_sum 'C14 H12 Br2 S2'
_chemical_formula_weight 404.18
_chemical_name_systematic
; 
 ? 
;
_space_group_IT_number 14
_symmetry_cell_setting monoclinic
_symmetry_space_group_name_Hall '-P 2ybc'
_symmetry_space_group_name_H-M 'P 1 21/c 1'
_atom_sites_solution_hydrogens geom
_atom_sites_solution_primary direct
_atom_sites_solution_secondary difmap
_audit_creation_method SHELXL-97
_cell_angle_alpha 90.00
_cell_angle_beta 100.183(5)
_cell_angle_gamma 90.00
_cell_formula_units_Z 4
_cell_length_a 6.5657(4)
_cell_length_b 15.4051(8)
_cell_length_c 14.3212(7)
_cell_measurement_reflns_used 1606
_cell_measurement_temperature 296(2)
_cell_measurement_theta_max 28.5342
_cell_measurement_theta_min 3.0076
_cell_volume 1425.70(14)
_computing_cell_refinement
;
CrysAlisPro, Agilent Technologies,
Version 1.171.36.20 (release 27-06-2012 CrysAlis171 .NET)
(compiled Jul 11 2012,15:38:31)
;
_computing_data_collection
;
CrysAlisPro, Agilent Technologies,
Version 1.171.36.20 (release 27-06-2012 CrysAlis171 .NET)
(compiled Jul 11 2012,15:38:31)
;
_computing_data_reduction
;
CrysAlisPro, Agilent Technologies,
Version 1.171.36.20 (release 27-06-2012 CrysAlis171 .NET)
(compiled Jul 11 2012,15:38:31)
;
_computing_molecular_graphics Ortep
_computing_publication_material Wingx
_computing_structure_refinement 'SHELXL-97 (Sheldrick, 1997)'
_computing_structure_solution 'SHELXS-97 (Sheldrick, 1990)'
_diffrn_ambient_temperature 296(2)
_diffrn_detector_area_resol_mean 16.2760
_diffrn_measured_fraction_theta_full 0.999
_diffrn_measured_fraction_theta_max 0.999
_diffrn_measurement_device_type 'SuperNova, Single source at offset), Eos'
_diffrn_radiation_monochromator mirror
_diffrn_radiation_source 'SuperNova (Mo) X-ray Source'
_diffrn_radiation_type 'Mo K\a'
_diffrn_radiation_wavelength 0.7107
_diffrn_reflns_av_R_equivalents 0.0609
_diffrn_reflns_av_sigmaI/netI 0.1073
_diffrn_reflns_limit_h_max 7
_diffrn_reflns_limit_h_min -7
_diffrn_reflns_limit_k_max 18
_diffrn_reflns_limit_k_min -16
_diffrn_reflns_limit_l_max 17
_diffrn_reflns_limit_l_min -16
_diffrn_reflns_number 5206
_diffrn_reflns_theta_full 25.00
_diffrn_reflns_theta_max 25.00
_diffrn_reflns_theta_min 3.01
_exptl_absorpt_coefficient_mu 5.957
_exptl_absorpt_correction_T_max 0.551
_exptl_absorpt_correction_T_min 0.356
_exptl_absorpt_correction_type multi-scan
_exptl_absorpt_process_details
;
CrysAlisPro, Agilent Technologies,
Version 1.171.36.20 (release 27-06-2012 CrysAlis171 .NET)
(compiled Jul 11 2012,15:38:31)
Empirical absorption correction using spherical harmonics,
 implemented in SCALE3 ABSPACK scaling algorithm.
;
_exptl_crystal_colour colorless
_exptl_crystal_density_diffrn 1.883
_exptl_crystal_density_method 'not measured'
_exptl_crystal_description needle
_exptl_crystal_F_000 792
_exptl_crystal_size_max 0.20
_exptl_crystal_size_mid 0.15
_exptl_crystal_size_min 0.10
_refine_diff_density_max 0.681
_refine_diff_density_min -0.682
_refine_diff_density_rms 0.132
_refine_ls_extinction_method none
_refine_ls_goodness_of_fit_ref 1.026
_refine_ls_hydrogen_treatment constr
_refine_ls_matrix_type full
_refine_ls_number_parameters 163
_refine_ls_number_reflns 2507
_refine_ls_number_restraints 0
_refine_ls_restrained_S_all 1.026
_refine_ls_R_factor_all 0.1046
_refine_ls_R_factor_gt 0.0631
_refine_ls_shift/su_max 0.000
_refine_ls_shift/su_mean 0.000
_refine_ls_structure_factor_coef Fsqd
_refine_ls_weighting_details 'calc w=1/[\s^2^(Fo^2^)+(0.0380P)^2^+0.0000P] where P=(Fo^2^+2Fc^2^)/3'
_refine_ls_weighting_scheme calc
_refine_ls_wR_factor_gt 0.1148
_refine_ls_wR_factor_ref 0.1381
_reflns_number_gt 1578
_reflns_number_total 2507
_reflns_threshold_expression >2sigma(I)
_cod_data_source_file c4ra08119f2.cif
_cod_data_source_block tbr-brcpdb-c5br
_cod_original_cell_volume 1425.71(14)
_cod_original_sg_symbol_H-M 'P 21/c'
_cod_database_code 7217733

loop_
_symmetry_equiv_pos_as_xyz
'x, y, z'
'-x, y+1/2, -z+1/2'
'-x, -y, -z'
'x, -y-1/2, z-1/2'

loop_
_atom_site_label
_atom_site_type_symbol
_atom_site_fract_x
_atom_site_fract_y
_atom_site_fract_z
_atom_site_U_iso_or_equiv
_atom_site_adp_type
_atom_site_occupancy
_atom_site_symmetry_multiplicity
_atom_site_calc_flag
_atom_site_refinement_flags
Br18 Br 1.10861(13) 0.60969(6) 0.13199(6) 0.0526(3) Uani 1 1 d .
Br17 Br -0.00798(15) 0.37613(6) 0.44736(6) 0.0626(4) Uani 1 1 d .
S8 S 0.3288(3) 0.49363(14) 0.38718(13) 0.0462(6) Uani 1 1 d .
S5 S 0.7840(3) 0.58521(13) 0.26349(14) 0.0451(6) Uani 1 1 d .
C10 C 0.2305(12) 0.3496(5) 0.2984(5) 0.0376(19) Uani 1 1 d .
H10 H 0.1681 0.2965 0.2808 0.045 Uiso 1 1 calc R
C6 C 0.6167(11) 0.4997(4) 0.2512(5) 0.0305(17) Uani 1 1 d .
C12 C 0.3489(12) 0.3558(5) 0.0820(5) 0.041(2) Uani 1 1 d .
H12A H 0.2408 0.3154 0.0911 0.049 Uiso 1 1 calc R
H12B H 0.2845 0.4115 0.0648 0.049 Uiso 1 1 calc R
C14 C 0.5653(14) 0.2383(6) 0.0257(6) 0.061(3) Uani 1 1 d .
H14A H 0.6340 0.2213 -0.0261 0.073 Uiso 1 1 calc R
H14B H 0.4672 0.1931 0.0342 0.073 Uiso 1 1 calc R
C7 C 0.4575(11) 0.4651(5) 0.2979(5) 0.0336(18) Uani 1 1 d .
C2 C 0.6479(11) 0.4435(5) 0.1789(5) 0.0354(18) Uani 1 1 d .
C1 C 0.5028(11) 0.3654(5) 0.1764(5) 0.0335(18) Uani 1 1 d .
C9 C 0.1830(12) 0.4019(5) 0.3687(5) 0.040(2) Uani 1 1 d .
C3 C 0.8090(11) 0.4701(5) 0.1319(5) 0.0346(18) Uani 1 1 d .
H3 H 0.8507 0.4407 0.0818 0.042 Uiso 1 1 calc R
C16 C 0.6244(12) 0.2797(5) 0.1969(5) 0.046(2) Uani 1 1 d .
H16A H 0.7300 0.2877 0.2528 0.055 Uiso 1 1 calc R
H16B H 0.5304 0.2352 0.2114 0.055 Uiso 1 1 calc R
C11 C 0.3882(12) 0.3878(5) 0.2560(5) 0.0345(19) Uani 1 1 d .
C15 C 0.7261(12) 0.2482(5) 0.1171(5) 0.048(2) Uani 1 1 d .
H15A H 0.7923 0.1927 0.1340 0.057 Uiso 1 1 calc R
H15B H 0.8320 0.2891 0.1065 0.057 Uiso 1 1 calc R
C13 C 0.4504(12) 0.3238(5) 0.0014(5) 0.049(2) Uani 1 1 d .
H13A H 0.5471 0.3673 -0.0130 0.058 Uiso 1 1 calc R
H13B H 0.3454 0.3158 -0.0548 0.058 Uiso 1 1 calc R
C4 C 0.8956(11) 0.5464(5) 0.1714(4) 0.0352(18) Uani 1 1 d .

loop_
_atom_site_aniso_label
_atom_site_aniso_U_11
_atom_site_aniso_U_22
_atom_site_aniso_U_33
_atom_site_aniso_U_23
_atom_site_aniso_U_13
_atom_site_aniso_U_12
Br18 0.0472(6) 0.0585(6) 0.0547(6) 0.0053(4) 0.0159(4) -0.0142(4)
Br17 0.0651(7) 0.0759(7) 0.0560(6) 0.0019(5) 0.0361(5) -0.0061(5)
S8 0.0524(14) 0.0522(14) 0.0378(11) -0.0035(11) 0.0181(11) 0.0000(11)
S5 0.0496(14) 0.0407(12) 0.0475(12) -0.0020(10) 0.0155(10) -0.0047(11)
C10 0.040(5) 0.038(4) 0.034(4) 0.001(4) 0.007(4) 0.000(4)
C6 0.031(4) 0.027(4) 0.033(4) 0.000(4) 0.006(3) 0.003(3)
C12 0.039(5) 0.046(5) 0.040(4) -0.007(4) 0.012(4) 0.003(4)
C14 0.061(7) 0.063(6) 0.061(6) -0.026(5) 0.015(5) 0.006(5)
C7 0.039(5) 0.033(4) 0.030(4) 0.001(4) 0.009(4) 0.004(4)
C2 0.034(5) 0.034(4) 0.038(4) -0.010(4) 0.004(4) -0.008(4)
C1 0.028(4) 0.032(4) 0.041(4) 0.007(4) 0.010(4) 0.008(3)
C9 0.042(5) 0.050(5) 0.030(4) 0.000(4) 0.013(4) -0.004(4)
C3 0.042(5) 0.036(4) 0.028(4) 0.002(4) 0.014(4) 0.000(4)
C16 0.041(5) 0.041(5) 0.055(5) -0.008(4) 0.008(4) 0.001(4)
C11 0.039(5) 0.036(5) 0.030(4) 0.019(4) 0.008(4) 0.017(4)
C15 0.040(5) 0.041(5) 0.060(5) -0.003(5) 0.003(4) 0.009(4)
C13 0.034(5) 0.069(6) 0.040(5) -0.003(4) -0.001(4) 0.009(4)
C4 0.036(5) 0.034(4) 0.033(4) 0.019(4) 0.001(4) 0.003(4)

loop_
_atom_type_symbol
_atom_type_description
_atom_type_scat_dispersion_real
_atom_type_scat_dispersion_imag
_atom_type_scat_source
C C 0.0033 0.0016 'International Tables Vol C Tables 4.2.6.8 and 6.1.1.4'
H H 0.0000 0.0000 'International Tables Vol C Tables 4.2.6.8 and 6.1.1.4'
Br Br -0.2901 2.4595 'International Tables Vol C Tables 4.2.6.8 and 6.1.1.4'
S S 0.1246 0.1234 'International Tables Vol C Tables 4.2.6.8 and 6.1.1.4'

loop_
_geom_angle_atom_site_label_1
_geom_angle_atom_site_label_2
_geom_angle_atom_site_label_3
_geom_angle
C9 S8 C7 90.5(4)
C6 S5 C4 90.3(3)
C9 C10 C11 110.5(7)
C2 C6 C7 109.2(6)
C2 C6 S5 112.4(5)
C7 C6 S5 138.2(5)
C13 C12 C1 113.0(6)
C13 C14 C15 110.3(7)
C11 C7 C6 109.2(6)
C11 C7 S8 112.3(6)
C6 C7 S8 138.4(6)
C6 C2 C3 113.3(6)
C6 C2 C1 109.5(6)
C3 C2 C1 137.1(6)
C11 C1 C2 101.2(6)
C11 C1 C16 111.2(6)
C2 C1 C16 111.6(6)
C11 C1 C12 110.2(6)
C2 C1 C12 113.8(6)
C16 C1 C12 108.7(6)
C10 C9 S8 114.1(6)
C10 C9 Br17 125.7(6)
S8 C9 Br17 120.1(4)
C4 C3 C2 109.9(6)
C15 C16 C1 114.6(6)
C7 C11 C10 112.5(7)
C7 C11 C1 110.9(6)
C10 C11 C1 136.6(7)
C16 C15 C14 110.4(6)
C12 C13 C14 111.8(7)
C3 C4 S5 114.1(5)
C3 C4 Br18 126.5(6)
S5 C4 Br18 119.4(4)

loop_
_geom_bond_atom_site_label_1
_geom_bond_atom_site_label_2
_geom_bond_distance
Br18 C4 1.872(7)
Br17 C9 1.870(7)
S8 C9 1.701(8)
S8 C7 1.711(7)
S5 C6 1.705(7)
S5 C4 1.725(7)
C10 C9 1.368(10)
C10 C11 1.417(10)
C6 C2 1.392(9)
C6 C7 1.439(9)
C12 C13 1.514(9)
C12 C1 1.545(9)
C14 C13 1.527(10)
C14 C15 1.537(10)
C7 C11 1.374(10)
C2 C3 1.412(9)
C2 C1 1.531(10)
C1 C11 1.512(9)
C1 C16 1.543(10)
C3 C4 1.382(10)
C16 C15 1.503(9)
